data_2218229
loop_
_publ_author_name
'Rizal, Razali M.'
'Ali, Hapipah M.'
'Ng, Seik Weng'

_publ_section_title
;
 1<i>H</i>-Indole-3-carbaldehyde thiosemicarbazone
;
_journal_coeditor_code RZ2196
_journal_issue 5
_journal_name_full 'Acta Crystallographica Section E'
_journal_page_first o919
_journal_page_last o920
_journal_paper_doi 10.1107/S1600536808011082
_journal_volume 64
_journal_year 2008
_chemical_formula_iupac 'C10 H10 N4 S'
_chemical_formula_moiety 'C10 H10 N4 S'
_chemical_formula_sum 'C10 H10 N4 S'
_chemical_formula_weight 218.28
_chemical_name_systematic
;
1<i>H</i>-Indole-3-carbaldehyde thiosemicarbazone
;
_space_group_IT_number 2
_symmetry_cell_setting triclinic
_symmetry_space_group_name_Hall '-P 1'
_symmetry_space_group_name_H-M 'P -1'
_atom_sites_solution_hydrogens geom
_atom_sites_solution_primary direct
_atom_sites_solution_secondary difmap
_audit_creation_method SHELXL-97
_cell_angle_alpha 68.8870(10)
_cell_angle_beta 85.0480(10)
_cell_angle_gamma 82.4670(10)
_cell_formula_units_Z 4
_cell_length_a 7.18930(10)
_cell_length_b 11.1654(2)
_cell_length_c 13.5373(3)
_cell_measurement_reflns_used 4065
_cell_measurement_temperature 123(2)
_cell_measurement_theta_max 30.8
_cell_measurement_theta_min 3.6
_cell_volume 1004.07(3)
_computing_cell_refinement 'SAINT (Bruker, 2005)'
_computing_data_collection 'APEX2 (Bruker, 2005)'
_computing_data_reduction 'SAINT (Bruker, 2005)'
_computing_molecular_graphics 'X-SEED (Barbour, 2001)'
_computing_publication_material 'publCIF (Westrip, 2008)'
_computing_structure_refinement 'SHELXL97 (Sheldrick, 2008)'
_computing_structure_solution 'SHELXS97 (Sheldrick, 2008)'
_diffrn_ambient_temperature 123(2)
_diffrn_measured_fraction_theta_full 0.979
_diffrn_measured_fraction_theta_max 0.979
_diffrn_measurement_device_type 'Bruker APEXII'
_diffrn_measurement_method '\f and \w'
_diffrn_radiation_monochromator graphite
_diffrn_radiation_source 'medium-focus sealed tube'
_diffrn_radiation_type MoK\a
_diffrn_radiation_wavelength 0.71073
_diffrn_reflns_av_R_equivalents 0.0361
_diffrn_reflns_av_sigmaI/netI 0.0644
_diffrn_reflns_limit_h_max 9
_diffrn_reflns_limit_h_min -8
_diffrn_reflns_limit_k_max 14
_diffrn_reflns_limit_k_min -14
_diffrn_reflns_limit_l_max 17
_diffrn_reflns_limit_l_min -17
_diffrn_reflns_number 9295
_diffrn_reflns_theta_full 27.50
_diffrn_reflns_theta_max 27.50
_diffrn_reflns_theta_min 1.61
_diffrn_standards_decay_% 0
_diffrn_standards_interval_count 0
_diffrn_standards_interval_time 0
_diffrn_standards_number 0
_exptl_absorpt_coefficient_mu 0.291
_exptl_absorpt_correction_T_max 0.988
_exptl_absorpt_correction_T_min 0.857
_exptl_absorpt_correction_type multi-scan
_exptl_absorpt_process_details '(SADABS; Sheldrick, 1996)'
_exptl_crystal_colour Colorless
_exptl_crystal_density_diffrn 1.444
_exptl_crystal_density_method 'not measured'
_exptl_crystal_description Wedge
_exptl_crystal_F_000 456
_exptl_crystal_size_max 0.44
_exptl_crystal_size_mid 0.24
_exptl_crystal_size_min 0.04
_refine_diff_density_max 0.453
_refine_diff_density_min -0.454
_refine_ls_extinction_method none
_refine_ls_goodness_of_fit_ref 1.101
_refine_ls_hydrogen_treatment mixed
_refine_ls_matrix_type full
_refine_ls_number_parameters 303
_refine_ls_number_reflns 4527
_refine_ls_number_restraints 8
_refine_ls_restrained_S_all 1.101
_refine_ls_R_factor_all 0.0760
_refine_ls_R_factor_gt 0.0442
_refine_ls_shift/su_max 0.001
_refine_ls_shift/su_mean 0.001
_refine_ls_structure_factor_coef Fsqd
_refine_ls_weighting_details 'calc w=1/[\s^2^(Fo^2^)+(0.0864P)^2^+0.0582P] where P=(Fo^2^+2Fc^2^)/3'
_refine_ls_weighting_scheme calc
_refine_ls_wR_factor_gt 0.1156
_refine_ls_wR_factor_ref 0.1610
_reflns_number_gt 3142
_reflns_number_total 4527
_reflns_threshold_expression I>2\s(I)
_cod_data_source_file rz2196.cif
_cod_data_source_block I
_cod_depositor_comments
;
The following automatic conversions were performed:
'_symmetry_cell_setting' value 'Triclinic' changed to 'triclinic'
according to '/home/saulius/struct/CIF-dictionaries/cif_core.dic'
dictionary named 'cif_core.dic' version 2.4.1 from 2010-06-29.

Automatic conversion script
Id: cif_fix_enum 1527 2010-12-29 10:47:43Z saulius 

The following automatic conversions were performed:

'_symmetry_cell_setting' value 'Triclinic' changed to 'triclinic'
according to /home/saulius/struct/CIF-dictionaries/cif_core.dic
dictionary named 'cif_core.dic' version 2.4.1 from 2010-06-29.

Automatic conversion script
Id: cif_fix_values 1715 2011-07-08 13:25:40Z adriana 
;
_cod_database_code 2218229
_cod_database_fobs_code 2218229

loop_
_symmetry_equiv_pos_as_xyz
'x, y, z'
'-x, -y, -z'

loop_
_atom_site_type_symbol
_atom_site_label
_atom_site_fract_x
_atom_site_fract_y
_atom_site_fract_z
_atom_site_U_iso_or_equiv
_atom_site_adp_type
_atom_site_calc_flag
_atom_site_refinement_flags
_atom_site_occupancy
S S1 0.61344(11) 0.11515(7) 0.35357(6) 0.0218(2) Uani d . 1
S S2 0.81997(11) 0.34262(7) 0.04922(6) 0.0250(2) Uani d . 1
N N1 0.7013(4) 0.1337(3) 0.5349(2) 0.0272(6) Uani d D 1
H H1N1 0.721(5) 0.173(3) 0.577(2) 0.044(11) Uiso d D 1
H H1N2 0.680(6) 0.0521(16) 0.568(3) 0.053(13) Uiso d D 1
N N2 0.6604(3) 0.3220(2) 0.39282(18) 0.0179(5) Uani d D 1
H H2N 0.642(5) 0.354(3) 0.3237(10) 0.042(11) Uiso d D 1
N N3 0.7031(3) 0.3921(2) 0.45314(18) 0.0171(5) Uani d . 1
N N4 0.7758(4) 0.7985(2) 0.45494(19) 0.0208(5) Uani d D 1
H H4N 0.762(5) 0.8832(11) 0.440(3) 0.040(11) Uiso d D 1
N N5 0.5325(4) 0.4371(3) 0.1469(2) 0.0239(6) Uani d D 1
H H5N1 0.450(4) 0.502(2) 0.147(3) 0.037(10) Uiso d D 1
H H5N2 0.487(5) 0.365(2) 0.154(3) 0.037(10) Uiso d D 1
N N6 0.7531(4) 0.5739(2) 0.0624(2) 0.0223(5) Uani d D 1
H H6N 0.855(3) 0.590(4) 0.021(3) 0.047(11) Uiso d D 1
N N7 0.6520(3) 0.6664(2) 0.09750(19) 0.0199(5) Uani d . 1
N N8 0.6103(3) 1.0744(2) 0.11636(19) 0.0210(5) Uani d D 1
H H8N 0.640(5) 1.1508(18) 0.111(3) 0.037(10) Uiso d D 1
C C1 0.6607(4) 0.1932(3) 0.4337(2) 0.0173(6) Uani d . 1
C C2 0.6936(4) 0.5146(3) 0.4011(2) 0.0175(6) Uani d . 1
H H2 0.6579 0.5459 0.3296 0.021 Uiso calc R 1
C C3 0.7347(4) 0.6064(3) 0.4466(2) 0.0161(6) Uani d . 1
C C4 0.7238(4) 0.7375(3) 0.3922(2) 0.0196(6) Uani d . 1
H H4 0.6857 0.7794 0.3213 0.024 Uiso calc R 1
C C5 0.7953(4) 0.5851(3) 0.5511(2) 0.0148(5) Uani d . 1
C C6 0.8287(4) 0.4758(3) 0.6422(2) 0.0188(6) Uani d . 1
H H6 0.8136 0.3924 0.6426 0.023 Uiso calc R 1
C C7 0.8843(4) 0.4918(3) 0.7319(2) 0.0230(6) Uani d . 1
H H7 0.9067 0.4184 0.7944 0.028 Uiso calc R 1
C C8 0.9078(4) 0.6146(3) 0.7319(2) 0.0237(7) Uani d . 1
H H8 0.9464 0.6227 0.7943 0.028 Uiso calc R 1
C C9 0.8759(4) 0.7244(3) 0.6426(2) 0.0211(6) Uani d . 1
H H9 0.8925 0.8074 0.6426 0.025 Uiso calc R 1
C C10 0.8183(4) 0.7082(3) 0.5529(2) 0.0174(6) Uani d . 1
C C11 0.6925(4) 0.4572(3) 0.0883(2) 0.0192(6) Uani d . 1
C C12 0.7333(4) 0.7692(3) 0.0773(2) 0.0189(6) Uani d . 1
H H12 0.8548 0.7738 0.0434 0.023 Uiso calc R 1
C C13 0.6459(4) 0.8771(3) 0.1045(2) 0.0164(6) Uani d . 1
C C14 0.7289(4) 0.9880(3) 0.0867(2) 0.0191(6) Uani d . 1
H H14 0.8527 1.0017 0.0576 0.023 Uiso calc R 1
C C15 0.4594(4) 0.8983(3) 0.1488(2) 0.0156(6) Uani d . 1
C C16 0.3047(4) 0.8256(3) 0.1817(2) 0.0210(6) Uani d . 1
H H16 0.3122 0.7412 0.1790 0.025 Uiso calc R 1
C C17 0.1416(4) 0.8801(3) 0.2180(2) 0.0247(7) Uani d . 1
H H17 0.0372 0.8312 0.2414 0.030 Uiso calc R 1
C C18 0.1256(4) 1.0053(3) 0.2214(2) 0.0245(7) Uani d . 1
H H18 0.0106 1.0403 0.2453 0.029 Uiso calc R 1
C C19 0.2771(4) 1.0783(3) 0.1898(2) 0.0231(6) Uani d . 1
H H19 0.2682 1.1629 0.1922 0.028 Uiso calc R 1
C C20 0.4422(4) 1.0232(3) 0.1547(2) 0.0185(6) Uani d . 1

loop_
_atom_site_aniso_label
_atom_site_aniso_U_11
_atom_site_aniso_U_22
_atom_site_aniso_U_33
_atom_site_aniso_U_12
_atom_site_aniso_U_13
_atom_site_aniso_U_23
S1 0.0312(4) 0.0162(4) 0.0216(4) -0.0052(3) -0.0014(3) -0.0101(3)
S2 0.0274(4) 0.0203(4) 0.0321(4) -0.0073(3) 0.0061(3) -0.0150(3)
N1 0.0433(17) 0.0196(14) 0.0201(13) -0.0059(13) -0.0052(12) -0.0070(11)
N2 0.0242(13) 0.0160(12) 0.0171(12) -0.0055(10) -0.0017(10) -0.0089(10)
N3 0.0168(12) 0.0196(13) 0.0199(12) -0.0058(10) 0.0008(9) -0.0120(10)
N4 0.0269(13) 0.0135(13) 0.0233(13) -0.0045(11) -0.0012(10) -0.0072(10)
N5 0.0218(13) 0.0207(14) 0.0303(14) -0.0038(11) 0.0041(11) -0.0108(12)
N6 0.0231(13) 0.0180(13) 0.0280(14) -0.0031(11) 0.0032(11) -0.0114(11)
N7 0.0221(12) 0.0150(12) 0.0232(12) 0.0008(10) -0.0018(10) -0.0081(10)
N8 0.0269(14) 0.0162(13) 0.0244(13) -0.0094(11) 0.0015(10) -0.0105(10)
C1 0.0165(13) 0.0175(14) 0.0188(14) -0.0034(11) 0.0013(11) -0.0074(11)
C2 0.0157(13) 0.0213(15) 0.0173(13) -0.0058(12) 0.0007(10) -0.0079(11)
C3 0.0144(13) 0.0178(14) 0.0177(13) -0.0029(11) 0.0015(10) -0.0081(11)
C4 0.0223(15) 0.0182(15) 0.0188(14) -0.0035(12) -0.0005(11) -0.0069(12)
C5 0.0110(12) 0.0163(14) 0.0194(13) -0.0042(11) 0.0029(10) -0.0089(11)
C6 0.0176(14) 0.0181(15) 0.0220(14) -0.0036(12) -0.0004(11) -0.0080(12)
C7 0.0224(15) 0.0254(16) 0.0189(14) -0.0020(13) -0.0019(12) -0.0051(12)
C8 0.0193(14) 0.0349(18) 0.0221(15) -0.0027(13) -0.0025(12) -0.0159(13)
C9 0.0171(14) 0.0239(16) 0.0279(15) -0.0020(12) -0.0003(12) -0.0163(13)
C10 0.0138(13) 0.0175(15) 0.0225(14) -0.0024(11) 0.0023(11) -0.0096(12)
C11 0.0210(15) 0.0170(15) 0.0215(14) -0.0031(12) -0.0030(11) -0.0083(12)
C12 0.0204(14) 0.0175(15) 0.0176(13) -0.0009(12) -0.0011(11) -0.0053(11)
C13 0.0206(14) 0.0125(14) 0.0152(13) -0.0041(11) -0.0022(11) -0.0025(11)
C14 0.0199(14) 0.0208(15) 0.0177(13) -0.0047(12) -0.0003(11) -0.0072(12)
C15 0.0175(13) 0.0149(14) 0.0133(13) -0.0013(11) -0.0039(10) -0.0030(11)
C16 0.0237(15) 0.0165(15) 0.0216(14) -0.0060(12) -0.0035(12) -0.0032(12)
C17 0.0172(14) 0.0294(17) 0.0258(15) -0.0066(13) -0.0009(12) -0.0065(13)
C18 0.0201(15) 0.0312(18) 0.0223(15) 0.0027(13) -0.0005(12) -0.0114(13)
C19 0.0299(16) 0.0206(16) 0.0207(14) 0.0018(13) -0.0057(12) -0.0101(12)
C20 0.0237(15) 0.0180(14) 0.0161(13) -0.0040(12) -0.0050(11) -0.0072(11)

loop_
_atom_type_symbol
_atom_type_description
_atom_type_scat_dispersion_real
_atom_type_scat_dispersion_imag
_atom_type_scat_source
C C 0.0033 0.0016 'International Tables Vol C Tables 4.2.6.8 and 6.1.1.4'
H H 0.0000 0.0000 'International Tables Vol C Tables 4.2.6.8 and 6.1.1.4'
N N 0.0061 0.0033 'International Tables Vol C Tables 4.2.6.8 and 6.1.1.4'
S S 0.1246 0.1234 'International Tables Vol C Tables 4.2.6.8 and 6.1.1.4'

loop_
_geom_angle_atom_site_label_1
_geom_angle_atom_site_label_2
_geom_angle_atom_site_label_3
_geom_angle
C1 N1 H1N1 124(3)
C1 N1 H1N2 120(3)
H1N1 N1 H1N2 114(4)
C1 N2 N3 121.7(2)
C1 N2 H2N 113(2)
N3 N2 H2N 125(2)
C2 N3 N2 113.1(2)
C4 N4 C10 109.1(2)
C4 N4 H4N 125(2)
C10 N4 H4N 125(2)
C11 N5 H5N1 121(2)
C11 N5 H5N2 115(2)
H5N1 N5 H5N2 116(3)
C11 N6 N7 120.0(2)
C11 N6 H6N 118(3)
N7 N6 H6N 122(3)
C12 N7 N6 114.4(2)
C14 N8 C20 109.3(2)
C14 N8 H8N 123(2)
C20 N8 H8N 127(2)
N1 C1 N2 117.8(2)
N1 C1 S1 123.6(2)
N2 C1 S1 118.6(2)
N3 C2 C3 123.1(3)
N3 C2 H2 118.5
C3 C2 H2 118.5
C4 C3 C2 123.6(3)
C4 C3 C5 106.6(2)
C2 C3 C5 129.8(3)
N4 C4 C3 110.1(3)
N4 C4 H4 125.0
C3 C4 H4 125.0
C6 C5 C10 119.4(2)
C6 C5 C3 134.3(2)
C10 C5 C3 106.3(2)
C7 C6 C5 118.6(3)
C7 C6 H6 120.7
C5 C6 H6 120.7
C6 C7 C8 121.1(3)
C6 C7 H7 119.5
C8 C7 H7 119.5
C9 C8 C7 121.4(3)
C9 C8 H8 119.3
C7 C8 H8 119.3
C8 C9 C10 117.4(3)
C8 C9 H9 121.3
C10 C9 H9 121.3
N4 C10 C9 129.9(3)
N4 C10 C5 108.0(2)
C9 C10 C5 122.1(3)
N5 C11 N6 117.1(3)
N5 C11 S2 123.0(2)
N6 C11 S2 119.9(2)
N7 C12 C13 122.0(3)
N7 C12 H12 119.0
C13 C12 H12 119.0
C14 C13 C12 124.2(3)
C14 C13 C15 105.9(2)
C12 C13 C15 129.9(2)
N8 C14 C13 110.7(3)
N8 C14 H14 124.6
C13 C14 H14 124.6
C16 C15 C20 118.8(3)
C16 C15 C13 134.5(3)
C20 C15 C13 106.7(2)
C17 C16 C15 118.4(3)
C17 C16 H16 120.8
C15 C16 H16 120.8
C16 C17 C18 122.0(3)
C16 C17 H17 119.0
C18 C17 H17 119.0
C19 C18 C17 120.4(3)
C19 C18 H18 119.8
C17 C18 H18 119.8
C20 C19 C18 117.7(3)
C20 C19 H19 121.2
C18 C19 H19 121.2
N8 C20 C19 129.9(3)
N8 C20 C15 107.4(2)
C19 C20 C15 122.6(3)

loop_
_geom_bond_atom_site_label_1
_geom_bond_atom_site_label_2
_geom_bond_distance
S1 C1 1.696(3)
S2 C11 1.689(3)
N1 C1 1.329(4)
N1 H1N1 0.87(3)
N1 H1N2 0.89(3)
N2 C1 1.341(4)
N2 N3 1.393(3)
N2 H2N 0.887(10)
N3 C2 1.289(4)
N4 C4 1.365(3)
N4 C10 1.376(4)
N4 H4N 0.886(10)
N5 C11 1.335(4)
N5 H5N1 0.88(3)
N5 H5N2 0.88(3)
N6 C11 1.344(4)
N6 N7 1.385(3)
N6 H6N 0.88(3)
N7 C12 1.287(4)
N8 C14 1.350(4)
N8 C20 1.384(4)
N8 H8N 0.88(3)
C2 C3 1.443(4)
C2 H2 0.9500
C3 C4 1.376(4)
C3 C5 1.443(4)
C4 H4 0.9500
C5 C6 1.399(4)
C5 C10 1.415(4)
C6 C7 1.388(4)
C6 H6 0.9500
C7 C8 1.403(4)
C7 H7 0.9500
C8 C9 1.386(4)
C8 H8 0.9500
C9 C10 1.395(4)
C9 H9 0.9500
C12 C13 1.436(4)
C12 H12 0.9500
C13 C14 1.379(4)
C13 C15 1.446(4)
C14 H14 0.9500
C15 C16 1.409(4)
C15 C20 1.414(4)
C16 C17 1.384(4)
C16 H16 0.9500
C17 C18 1.405(4)
C17 H17 0.9500
C18 C19 1.391(4)
C18 H18 0.9500
C19 C20 1.391(4)
C19 H19 0.9500

loop_
_geom_hbond_atom_site_label_D
_geom_hbond_atom_site_label_H
_geom_hbond_atom_site_label_A
_geom_hbond_site_symmetry_A
_geom_hbond_distance_DH
_geom_hbond_distance_HA
_geom_hbond_distance_DA
_geom_hbond_angle_DHA
_geom_hbond_publ_flag
N4 H4n S1 1_565 0.890(10) 2.56(2) 3.383(3) 156(3) yes
N8 H8n S2 1_565 0.88(3) 2.49(2) 3.325(2) 157(3) yes

loop_
_geom_torsion_atom_site_label_1
_geom_torsion_atom_site_label_2
_geom_torsion_atom_site_label_3
_geom_torsion_atom_site_label_4
_geom_torsion
C1 N2 N3 C2 -179.2(2)
C11 N6 N7 C12 173.1(3)
N3 N2 C1 N1 0.7(4)
N3 N2 C1 S1 -178.20(19)
N2 N3 C2 C3 -179.0(2)
N3 C2 C3 C4 -179.5(3)
N3 C2 C3 C5 1.5(5)
C10 N4 C4 C3 -1.2(3)
C2 C3 C4 N4 -178.3(3)
C5 C3 C4 N4 0.9(3)
C4 C3 C5 C6 178.6(3)
C2 C3 C5 C6 -2.3(5)
C4 C3 C5 C10 -0.2(3)
C2 C3 C5 C10 178.9(3)
C10 C5 C6 C7 -0.2(4)
C3 C5 C6 C7 -178.8(3)
C5 C6 C7 C8 -0.3(4)
C6 C7 C8 C9 0.3(4)
C7 C8 C9 C10 0.4(4)
C4 N4 C10 C9 -179.3(3)
C4 N4 C10 C5 1.0(3)
C8 C9 C10 N4 179.5(3)
C8 C9 C10 C5 -0.9(4)
C6 C5 C10 N4 -179.5(2)
C3 C5 C10 N4 -0.5(3)
C6 C5 C10 C9 0.8(4)
C3 C5 C10 C9 179.8(2)
N7 N6 C11 N5 0.9(4)
N7 N6 C11 S2 -177.8(2)
N6 N7 C12 C13 177.7(2)
N7 C12 C13 C14 178.5(3)
N7 C12 C13 C15 -4.9(5)
C20 N8 C14 C13 -0.3(3)
C12 C13 C14 N8 177.4(2)
C15 C13 C14 N8 0.1(3)
C14 C13 C15 C16 178.4(3)
C12 C13 C15 C16 1.3(5)
C14 C13 C15 C20 0.1(3)
C12 C13 C15 C20 -177.0(3)
C20 C15 C16 C17 0.3(4)
C13 C15 C16 C17 -177.8(3)
C15 C16 C17 C18 1.0(4)
C16 C17 C18 C19 -1.4(4)
C17 C18 C19 C20 0.4(4)
C14 N8 C20 C19 -177.0(3)
C14 N8 C20 C15 0.4(3)
C18 C19 C20 N8 178.0(3)
C18 C19 C20 C15 0.9(4)
C16 C15 C20 N8 -178.9(2)
C13 C15 C20 N8 -0.3(3)
C16 C15 C20 C19 -1.3(4)
C13 C15 C20 C19 177.4(3)

loop_
_cod_related_entry_id
_cod_related_entry_database
_cod_related_entry_code
1 ChemSpider 10862849
